data_4316453
loop_
_publ_author_name
'Jos\'e Vicente'
'Mar\'ia-Teresa Chicote'
'Elo\'isa Mart\'inez-Viviente'
'Antonio-Jes\'us Mart\'inez-Mart\'inez'
'Nicol\'as S\'anchez-Moya'
'Peter G. Jones'

_publ_section_title
;
 2-(Aminomethyl)phenyl Complexes of Au(III), Mixed Au(III)/Ag(I), and
 Pd(II) with the 2,2-Diacetyl-1,1-Ethylenedithiolato Ligand: Dancing of
 Palladacycles around a Juggler Ligand
;
_journal_name_full 'Inorganic Chemistry'
_journal_page_first 8099
_journal_page_last 8111
_journal_paper_doi 10.1021/ic101188z
_journal_volume 49
_journal_year 2010
_chemical_formula_sum 'C34 H44 Cl3 N3 O6 Pd3 S2'
_chemical_formula_weight 1080.39
_chemical_name_systematic
;
 ?
;
_space_group_IT_number 2
_symmetry_cell_setting triclinic
_symmetry_space_group_name_Hall '-P 1'
_symmetry_space_group_name_H-M 'P -1'
_atom_sites_solution_hydrogens geom
_atom_sites_solution_primary Patterson
_atom_sites_solution_secondary difmap
_audit_creation_method SHELXL-97
_cell_angle_alpha 92.137(4)
_cell_angle_beta 95.079(4)
_cell_angle_gamma 105.373(4)
_cell_formula_units_Z 2
_cell_length_a 12.0425(11)
_cell_length_b 13.1177(11)
_cell_length_c 13.2231(11)
_cell_measurement_reflns_used 6278
_cell_measurement_temperature 133(2)
_cell_measurement_theta_max 30.45
_cell_measurement_theta_min 2.16
_cell_volume 2002.2(3)
_computing_cell_refinement 'Bruker SAINT'
_computing_data_collection 'Bruker SMART'
_computing_data_reduction 'Bruker SAINT'
_computing_molecular_graphics 'Siemens XP'
_computing_publication_material SHELXL-97
_computing_structure_refinement 'SHELXL-97 (Sheldrick, 1997)'
_computing_structure_solution 'SHELXS-97 (Sheldrick, 1990)'
_diffrn_ambient_temperature 133(2)
_diffrn_detector_area_resol_mean 8.192
_diffrn_measured_fraction_theta_full 0.994
_diffrn_measured_fraction_theta_max 0.993
_diffrn_measurement_device_type 'Bruker SMART 1000 CCD'
_diffrn_measurement_method '\w- & \f-scan'
_diffrn_radiation_monochromator graphite
_diffrn_radiation_source 'fine-focus sealed tube'
_diffrn_radiation_type MoK\a
_diffrn_radiation_wavelength 0.71073
_diffrn_reflns_av_R_equivalents 0.0406
_diffrn_reflns_av_sigmaI/netI 0.0476
_diffrn_reflns_limit_h_max 17
_diffrn_reflns_limit_h_min -17
_diffrn_reflns_limit_k_max 18
_diffrn_reflns_limit_k_min -18
_diffrn_reflns_limit_l_max 18
_diffrn_reflns_limit_l_min -18
_diffrn_reflns_number 43418
_diffrn_reflns_theta_full 30.00
_diffrn_reflns_theta_max 30.51
_diffrn_reflns_theta_min 1.55
_exptl_absorpt_coefficient_mu 1.683
_exptl_absorpt_correction_T_max 0.8913
_exptl_absorpt_correction_T_min 0.7309
_exptl_absorpt_correction_type multi-scan
_exptl_absorpt_process_details SADABS
_exptl_crystal_colour yellow
_exptl_crystal_density_diffrn 1.792
_exptl_crystal_density_method 'not measured'
_exptl_crystal_description 'tapering prism'
_exptl_crystal_F_000 1076
_exptl_crystal_size_max 0.30
_exptl_crystal_size_mid 0.09
_exptl_crystal_size_min 0.07
_refine_diff_density_max 1.297
_refine_diff_density_min -1.345
_refine_diff_density_rms 0.141
_refine_ls_extinction_method none
_refine_ls_goodness_of_fit_ref 1.033
_refine_ls_hydrogen_treatment 'rigid methyls, others riding'
_refine_ls_matrix_type full
_refine_ls_number_parameters 468
_refine_ls_number_reflns 12150
_refine_ls_number_restraints 0
_refine_ls_restrained_S_all 1.033
_refine_ls_R_factor_all 0.0616
_refine_ls_R_factor_gt 0.0347
_refine_ls_shift/su_max 0.002
_refine_ls_shift/su_mean 0.000
_refine_ls_structure_factor_coef Fsqd
_refine_ls_weighting_details 'calc w=1/[\s^2^(Fo^2^)+(0.0292P)^2^+3.6655P] where P=(Fo^2^+2Fc^2^)/3'
_refine_ls_weighting_scheme calc
_refine_ls_wR_factor_gt 0.0712
_refine_ls_wR_factor_ref 0.0815
_reflns_number_gt 9035
_reflns_number_total 12150
_reflns_threshold_expression >2sigma(I)
_cod_data_source_file ic101188z_si_002_3.cif
_cod_data_source_block geell
_cod_database_code 4316453

loop_
_symmetry_equiv_pos_as_xyz
'x, y, z'
'-x, -y, -z'

loop_
_atom_site_label
_atom_site_type_symbol
_atom_site_fract_x
_atom_site_fract_y
_atom_site_fract_z
_atom_site_U_iso_or_equiv
_atom_site_adp_type
_atom_site_occupancy
_atom_site_symmetry_multiplicity
_atom_site_calc_flag
_atom_site_refinement_flags
_atom_site_disorder_assembly
_atom_site_disorder_group
Pd1 Pd 0.858722(19) 0.559679(17) 0.794312(18) 0.01549(5) Uani 1 1 d . . .
Pd2 Pd 1.000571(19) 0.274655(18) 0.875406(19) 0.01570(5) Uani 1 1 d . . .
Pd3 Pd 0.576656(19) 0.336113(18) 0.668978(18) 0.01590(5) Uani 1 1 d . . .
S1 S 0.90155(6) 0.39532(6) 0.85248(7) 0.02137(17) Uani 1 1 d . . .
S2 S 0.68718(6) 0.43628(6) 0.80765(6) 0.01554(14) Uani 1 1 d . . .
O1 O 0.84861(18) 0.15485(17) 0.88975(18) 0.0203(5) Uani 1 1 d . . .
O2 O 0.50808(17) 0.24068(16) 0.79242(17) 0.0180(4) Uani 1 1 d . . .
N1 N 1.0078(2) 0.6756(2) 0.7616(2) 0.0204(5) Uani 1 1 d . . .
N2 N 1.1036(2) 0.1672(2) 0.8753(2) 0.0195(5) Uani 1 1 d . . .
N3 N 0.4550(2) 0.2503(2) 0.5521(2) 0.0210(6) Uani 1 1 d . . .
C1 C 0.7557(2) 0.3373(2) 0.8448(2) 0.0154(6) Uani 1 1 d . . .
C2 C 0.6940(2) 0.2371(2) 0.8690(2) 0.0153(6) Uani 1 1 d . . .
C3 C 0.7446(3) 0.1519(2) 0.8945(2) 0.0173(6) Uani 1 1 d . . .
C4 C 0.6702(3) 0.0485(2) 0.9252(3) 0.0229(7) Uani 1 1 d . . .
H4A H 0.7067 -0.0082 0.9110 0.027 Uiso 1 1 calc R . .
H4B H 0.5937 0.0325 0.8864 0.027 Uiso 1 1 calc R . .
H4C H 0.6618 0.0541 0.9980 0.027 Uiso 1 1 calc R . .
C5 C 0.5659(3) 0.2183(2) 0.8658(2) 0.0168(6) Uani 1 1 d . . .
C6 C 0.5030(3) 0.1806(3) 0.9564(3) 0.0236(7) Uani 1 1 d . . .
H6A H 0.4640 0.2330 0.9787 0.028 Uiso 1 1 calc R . .
H6B H 0.5585 0.1716 1.0119 0.028 Uiso 1 1 calc R . .
H6C H 0.4455 0.1127 0.9377 0.028 Uiso 1 1 calc R . .
C11 C 0.7865(3) 0.6774(2) 0.7728(2) 0.0185(6) Uani 1 1 d . . .
C12 C 0.8544(3) 0.7623(2) 0.7255(2) 0.0201(6) Uani 1 1 d . . .
C13 C 0.8164(3) 0.8525(3) 0.7105(3) 0.0263(7) Uani 1 1 d . . .
H13 H 0.8624 0.9102 0.6784 0.032 Uiso 1 1 calc R . .
C14 C 0.7111(3) 0.8584(3) 0.7426(3) 0.0279(8) Uani 1 1 d . . .
H14 H 0.6847 0.9195 0.7314 0.034 Uiso 1 1 calc R . .
C15 C 0.6449(3) 0.7754(3) 0.7909(3) 0.0255(7) Uani 1 1 d . . .
H15 H 0.5740 0.7804 0.8142 0.031 Uiso 1 1 calc R . .
C16 C 0.6817(3) 0.6842(3) 0.8055(3) 0.0211(6) Uani 1 1 d . . .
H16 H 0.6354 0.6268 0.8376 0.025 Uiso 1 1 calc R . .
C17 C 0.9654(3) 0.7479(3) 0.6920(3) 0.0249(7) Uani 1 1 d . . .
H17A H 0.9521 0.7169 0.6211 0.030 Uiso 1 1 calc R . .
H17B H 1.0239 0.8173 0.6945 0.030 Uiso 1 1 calc R . .
C18 C 1.0702(3) 0.7370(3) 0.8560(3) 0.0253(7) Uani 1 1 d . . .
H18A H 1.0953 0.6891 0.9026 0.030 Uiso 1 1 calc R . .
H18B H 1.0185 0.7712 0.8889 0.030 Uiso 1 1 calc R . .
H18C H 1.1380 0.7912 0.8389 0.030 Uiso 1 1 calc R . .
C19 C 1.0885(3) 0.6285(3) 0.7090(3) 0.0263(7) Uani 1 1 d . . .
H19A H 1.1535 0.6852 0.6910 0.032 Uiso 1 1 calc R . .
H19B H 1.0473 0.5873 0.6471 0.032 Uiso 1 1 calc R . .
H19C H 1.1177 0.5819 0.7544 0.032 Uiso 1 1 calc R . .
C21 C 1.1525(3) 0.3800(2) 0.8826(2) 0.0179(6) Uani 1 1 d . . .
C22 C 1.2431(3) 0.3366(3) 0.8612(3) 0.0205(6) Uani 1 1 d . . .
C23 C 1.3568(3) 0.4000(3) 0.8715(3) 0.0240(7) Uani 1 1 d . . .
H23 H 1.4179 0.3700 0.8578 0.029 Uiso 1 1 calc R . .
C24 C 1.3812(3) 0.5064(3) 0.9016(3) 0.0244(7) Uani 1 1 d . . .
H24 H 1.4588 0.5496 0.9078 0.029 Uiso 1 1 calc R . .
C25 C 1.2919(3) 0.5499(3) 0.9227(3) 0.0238(7) Uani 1 1 d . . .
H25 H 1.3082 0.6232 0.9423 0.029 Uiso 1 1 calc R . .
C26 C 1.1783(3) 0.4860(2) 0.9151(3) 0.0212(6) Uani 1 1 d . . .
H26 H 1.1180 0.5155 0.9323 0.025 Uiso 1 1 calc R . .
C27 C 1.2076(3) 0.2221(3) 0.8243(3) 0.0242(7) Uani 1 1 d . . .
H27A H 1.2717 0.1895 0.8410 0.029 Uiso 1 1 calc R . .
H27B H 1.1885 0.2153 0.7495 0.029 Uiso 1 1 calc R . .
C28 C 1.1385(3) 0.1438(3) 0.9796(3) 0.0304(8) Uani 1 1 d . . .
H28A H 1.0694 0.1123 1.0134 0.036 Uiso 1 1 calc R . .
H28B H 1.1831 0.2095 1.0177 0.036 Uiso 1 1 calc R . .
H28C H 1.1863 0.0940 0.9771 0.036 Uiso 1 1 calc R . .
C29 C 1.0417(3) 0.0659(3) 0.8168(3) 0.0277(8) Uani 1 1 d . . .
H29A H 1.0944 0.0209 0.8121 0.033 Uiso 1 1 calc R . .
H29B H 1.0147 0.0809 0.7483 0.033 Uiso 1 1 calc R . .
H29C H 0.9752 0.0294 0.8515 0.033 Uiso 1 1 calc R . .
C31 C 0.6407(3) 0.4156(2) 0.5542(2) 0.0195(6) Uani 1 1 d . . .
C32 C 0.5636(3) 0.3981(3) 0.4653(3) 0.0221(7) Uani 1 1 d . . .
C33 C 0.5994(3) 0.4414(3) 0.3754(3) 0.0268(7) Uani 1 1 d . . .
H33 H 0.5467 0.4296 0.3156 0.032 Uiso 1 1 calc R . .
C34 C 0.7132(3) 0.5024(3) 0.3737(3) 0.0283(8) Uani 1 1 d . . .
H34 H 0.7378 0.5326 0.3125 0.034 Uiso 1 1 calc R . .
C35 C 0.7901(3) 0.5190(3) 0.4601(3) 0.0258(7) Uani 1 1 d . . .
H35 H 0.8677 0.5601 0.4581 0.031 Uiso 1 1 calc R . .
C36 C 0.7545(3) 0.4758(3) 0.5503(3) 0.0231(7) Uani 1 1 d . . .
H36 H 0.8081 0.4875 0.6096 0.028 Uiso 1 1 calc R . .
C37 C 0.4444(3) 0.3297(3) 0.4748(3) 0.0231(7) Uani 1 1 d . . .
H37A H 0.4093 0.2927 0.4084 0.028 Uiso 1 1 calc R . .
H37B H 0.3946 0.3735 0.4974 0.028 Uiso 1 1 calc R . .
C38 C 0.3413(3) 0.2052(3) 0.5896(3) 0.0321(8) Uani 1 1 d . . .
H38A H 0.2848 0.1707 0.5323 0.039 Uiso 1 1 calc R . .
H38B H 0.3154 0.2621 0.6221 0.039 Uiso 1 1 calc R . .
H38C H 0.3482 0.1531 0.6392 0.039 Uiso 1 1 calc R . .
C39 C 0.4949(3) 0.1635(3) 0.5053(3) 0.0307(8) Uani 1 1 d . . .
H39A H 0.5089 0.1161 0.5577 0.037 Uiso 1 1 calc R . .
H39B H 0.5668 0.1935 0.4748 0.037 Uiso 1 1 calc R . .
H39C H 0.4354 0.1234 0.4526 0.037 Uiso 1 1 calc R . .
Cl1 Cl 0.35450(7) -0.07418(6) 0.74491(7) 0.02641(17) Uani 1 1 d . . .
O3 O 0.4613(2) -0.0106(2) 0.7154(3) 0.0491(8) Uani 1 1 d . . .
O4 O 0.3739(3) -0.1536(3) 0.8080(3) 0.0792(13) Uani 1 1 d . . .
O5 O 0.2794(4) -0.1220(4) 0.6602(3) 0.0859(14) Uani 1 1 d . . .
O6 O 0.3012(3) -0.0105(3) 0.8021(4) 0.0840(14) Uani 1 1 d . . .
C99 C 1.1711(5) 0.7827(4) 0.4300(5) 0.0639(15) Uani 1 1 d . . .
H99A H 1.1930 0.7201 0.4030 0.077 Uiso 1 1 calc R . .
H99B H 1.1974 0.7930 0.5036 0.077 Uiso 1 1 calc R . .
Cl2 Cl 1.24187(12) 0.89166(12) 0.37113(12) 0.0706(4) Uani 1 1 d . . .
Cl3 Cl 1.02507(16) 0.7574(2) 0.41448(14) 0.1357(11) Uani 1 1 d . . .

loop_
_atom_site_aniso_label
_atom_site_aniso_U_11
_atom_site_aniso_U_22
_atom_site_aniso_U_33
_atom_site_aniso_U_23
_atom_site_aniso_U_13
_atom_site_aniso_U_12
Pd1 0.01423(10) 0.01341(11) 0.01831(13) 0.00213(8) 0.00244(8) 0.00238(8)
Pd2 0.01210(10) 0.01648(11) 0.01914(13) 0.00273(8) 0.00156(8) 0.00474(8)
Pd3 0.01455(10) 0.01686(11) 0.01568(13) 0.00247(8) 0.00066(8) 0.00326(8)
S1 0.0120(3) 0.0163(4) 0.0361(5) 0.0067(3) 0.0032(3) 0.0034(3)
S2 0.0139(3) 0.0149(3) 0.0181(4) 0.0032(3) 0.0013(3) 0.0042(3)
O1 0.0163(10) 0.0182(11) 0.0273(13) 0.0053(9) 0.0018(9) 0.0059(8)
O2 0.0154(10) 0.0187(10) 0.0191(12) 0.0028(8) 0.0012(8) 0.0032(8)
N1 0.0188(13) 0.0181(13) 0.0228(15) 0.0022(10) 0.0051(11) 0.0015(10)
N2 0.0165(12) 0.0195(13) 0.0231(15) 0.0022(10) 0.0007(10) 0.0062(10)
N3 0.0195(13) 0.0214(13) 0.0186(15) 0.0015(10) -0.0009(10) 0.0002(10)
C1 0.0135(13) 0.0183(14) 0.0153(16) 0.0023(11) 0.0010(11) 0.0059(11)
C2 0.0125(13) 0.0173(14) 0.0164(16) 0.0038(11) 0.0011(11) 0.0041(11)
C3 0.0167(14) 0.0169(14) 0.0179(16) 0.0033(11) -0.0003(11) 0.0042(11)
C4 0.0192(15) 0.0168(15) 0.032(2) 0.0082(13) 0.0008(13) 0.0034(12)
C5 0.0165(13) 0.0124(13) 0.0204(17) 0.0014(11) 0.0025(11) 0.0019(11)
C6 0.0204(15) 0.0281(17) 0.0233(19) 0.0088(13) 0.0069(13) 0.0058(13)
C11 0.0193(14) 0.0153(14) 0.0189(17) -0.0008(11) -0.0021(12) 0.0028(11)
C12 0.0242(15) 0.0171(14) 0.0162(17) -0.0004(11) -0.0016(12) 0.0018(12)
C13 0.0360(19) 0.0152(15) 0.0241(19) 0.0023(12) -0.0048(14) 0.0029(13)
C14 0.0356(19) 0.0200(16) 0.028(2) -0.0025(13) -0.0098(15) 0.0115(14)
C15 0.0270(17) 0.0280(17) 0.0231(19) -0.0053(13) -0.0029(13) 0.0130(14)
C16 0.0206(15) 0.0208(15) 0.0216(18) -0.0001(12) 0.0002(12) 0.0062(12)
C17 0.0286(17) 0.0206(16) 0.0242(19) 0.0068(13) 0.0054(14) 0.0029(13)
C18 0.0219(16) 0.0232(16) 0.027(2) -0.0015(13) 0.0016(13) 0.0008(13)
C19 0.0244(16) 0.0267(17) 0.028(2) 0.0006(14) 0.0097(14) 0.0049(13)
C21 0.0152(13) 0.0216(15) 0.0158(16) 0.0024(11) -0.0007(11) 0.0037(11)
C22 0.0173(14) 0.0232(16) 0.0224(18) 0.0039(12) 0.0036(12) 0.0071(12)
C23 0.0158(14) 0.0303(18) 0.0274(19) 0.0053(14) 0.0040(13) 0.0078(13)
C24 0.0140(14) 0.0296(17) 0.0261(19) 0.0028(14) 0.0006(12) -0.0002(12)
C25 0.0219(16) 0.0226(16) 0.0239(19) -0.0029(13) 0.0004(13) 0.0022(13)
C26 0.0181(14) 0.0212(15) 0.0242(18) -0.0006(12) 0.0015(12) 0.0056(12)
C27 0.0196(15) 0.0242(16) 0.031(2) 0.0020(13) 0.0072(13) 0.0083(13)
C28 0.0326(19) 0.0336(19) 0.029(2) 0.0086(15) -0.0014(15) 0.0174(16)
C29 0.0234(16) 0.0224(17) 0.038(2) -0.0022(14) 0.0028(15) 0.0081(13)
C31 0.0219(15) 0.0190(15) 0.0190(17) 0.0018(12) 0.0035(12) 0.0076(12)
C32 0.0238(16) 0.0225(16) 0.0215(18) 0.0019(12) 0.0030(13) 0.0086(13)
C33 0.0292(17) 0.0338(19) 0.0170(18) 0.0022(14) -0.0010(13) 0.0086(15)
C34 0.0319(18) 0.0321(19) 0.023(2) 0.0054(14) 0.0096(15) 0.0093(15)
C35 0.0230(16) 0.0283(17) 0.025(2) 0.0022(14) 0.0072(14) 0.0042(13)
C36 0.0198(15) 0.0283(17) 0.0195(18) -0.0007(13) 0.0023(12) 0.0038(13)
C37 0.0226(15) 0.0280(17) 0.0162(17) 0.0034(13) -0.0036(12) 0.0041(13)
C38 0.0207(16) 0.039(2) 0.030(2) 0.0072(16) -0.0002(14) -0.0026(15)
C39 0.036(2) 0.0253(18) 0.029(2) -0.0024(14) -0.0012(16) 0.0072(15)
Cl1 0.0236(4) 0.0259(4) 0.0280(5) 0.0016(3) 0.0002(3) 0.0044(3)
O3 0.0329(15) 0.0513(19) 0.057(2) 0.0064(15) 0.0126(14) -0.0020(13)
O4 0.057(2) 0.096(3) 0.097(3) 0.062(3) 0.016(2) 0.033(2)
O5 0.074(3) 0.108(3) 0.038(2) 0.000(2) -0.0148(19) -0.034(2)
O6 0.068(3) 0.056(2) 0.130(4) -0.024(2) 0.046(3) 0.0131(19)
C99 0.082(4) 0.044(3) 0.062(4) 0.015(2) 0.007(3) 0.010(3)
Cl2 0.0612(8) 0.0786(10) 0.0667(10) 0.0338(8) 0.0043(7) 0.0065(7)
Cl3 0.0697(11) 0.225(3) 0.0623(11) 0.0579(14) -0.0069(8) -0.0488(13)

loop_
_atom_type_symbol
_atom_type_description
_atom_type_scat_dispersion_real
_atom_type_scat_dispersion_imag
_atom_type_scat_source
C C 0.0033 0.0016 'International Tables Vol C Tables 4.2.6.8 and 6.1.1.4'
H H 0.0000 0.0000 'International Tables Vol C Tables 4.2.6.8 and 6.1.1.4'
N N 0.0061 0.0033 'International Tables Vol C Tables 4.2.6.8 and 6.1.1.4'
O O 0.0106 0.0060 'International Tables Vol C Tables 4.2.6.8 and 6.1.1.4'
S S 0.1246 0.1234 'International Tables Vol C Tables 4.2.6.8 and 6.1.1.4'
Cl Cl 0.1484 0.1585 'International Tables Vol C Tables 4.2.6.8 and 6.1.1.4'
Pd Pd -0.9988 1.0072 'International Tables Vol C Tables 4.2.6.8 and 6.1.1.4'

loop_
_geom_angle_atom_site_label_1
_geom_angle_atom_site_label_2
_geom_angle_atom_site_label_3
_geom_angle
_geom_angle_site_symmetry_1
_geom_angle_site_symmetry_3
_geom_angle_publ_flag
C11 Pd1 N1 82.06(11) . . ?
C11 Pd1 S2 94.39(9) . . ?
N1 Pd1 S2 172.20(8) . . ?
C11 Pd1 S1 163.14(9) . . ?
N1 Pd1 S1 113.00(8) . . ?
S2 Pd1 S1 71.56(3) . . ?
C21 Pd2 O1 170.89(11) . . ?
C21 Pd2 N2 82.47(11) . . ?
O1 Pd2 N2 93.01(9) . . ?
C21 Pd2 S1 93.72(9) . . ?
O1 Pd2 S1 91.83(6) . . ?
N2 Pd2 S1 171.19(8) . . ?
C31 Pd3 N3 81.92(12) . . ?
C31 Pd3 O2 176.91(10) . . ?
N3 Pd3 O2 96.79(9) . . ?
C31 Pd3 S2 102.26(10) . . ?
N3 Pd3 S2 171.41(8) . . ?
O2 Pd3 S2 79.40(6) . . ?
C1 S1 Pd2 110.77(10) . . ?
C1 S1 Pd1 88.60(10) . . ?
Pd2 S1 Pd1 157.91(4) . . ?
C1 S2 Pd1 93.42(10) . . ?
C1 S2 Pd3 94.72(10) . . ?
Pd1 S2 Pd3 122.64(3) . . ?
C3 O1 Pd2 135.1(2) . . ?
C5 O2 Pd3 125.85(19) . . ?
C18 N1 C19 109.3(3) . . ?
C18 N1 C17 109.6(3) . . ?
C19 N1 C17 108.8(3) . . ?
C18 N1 Pd1 110.9(2) . . ?
C19 N1 Pd1 112.16(19) . . ?
C17 N1 Pd1 105.97(19) . . ?
C28 N2 C29 108.8(3) . . ?
C28 N2 C27 110.6(3) . . ?
C29 N2 C27 109.8(3) . . ?
C28 N2 Pd2 111.4(2) . . ?
C29 N2 Pd2 111.51(19) . . ?
C27 N2 Pd2 104.81(18) . . ?
C38 N3 C39 109.1(3) . . ?
C38 N3 C37 109.6(3) . . ?
C39 N3 C37 110.1(3) . . ?
C38 N3 Pd3 111.4(2) . . ?
C39 N3 Pd3 111.3(2) . . ?
C37 N3 Pd3 105.17(19) . . ?
C2 C1 S1 130.9(2) . . ?
C2 C1 S2 122.6(2) . . ?
S1 C1 S2 106.35(16) . . ?
C1 C2 C3 124.9(3) . . ?
C1 C2 C5 116.0(2) . . ?
C3 C2 C5 119.0(2) . . ?
O1 C3 C2 124.6(3) . . ?
O1 C3 C4 115.0(3) . . ?
C2 C3 C4 120.3(3) . . ?
O2 C5 C2 122.0(3) . . ?
O2 C5 C6 116.7(3) . . ?
C2 C5 C6 121.1(3) . . ?
C16 C11 C12 119.7(3) . . ?
C16 C11 Pd1 126.1(2) . . ?
C12 C11 Pd1 114.0(2) . . ?
C13 C12 C11 119.9(3) . . ?
C13 C12 C17 124.0(3) . . ?
C11 C12 C17 116.1(3) . . ?
C12 C13 C14 120.1(3) . . ?
C15 C14 C13 120.1(3) . . ?
C14 C15 C16 120.2(3) . . ?
C11 C16 C15 120.0(3) . . ?
N1 C17 C12 108.6(3) . . ?
C26 C21 C22 118.9(3) . . ?
C26 C21 Pd2 127.0(2) . . ?
C22 C21 Pd2 113.7(2) . . ?
C23 C22 C21 120.2(3) . . ?
C23 C22 C27 124.2(3) . . ?
C21 C22 C27 115.6(3) . . ?
C24 C23 C22 120.4(3) . . ?
C23 C24 C25 119.7(3) . . ?
C24 C25 C26 120.0(3) . . ?
C21 C26 C25 120.8(3) . . ?
C22 C27 N2 108.2(3) . . ?
C36 C31 C32 118.8(3) . . ?
C36 C31 Pd3 127.0(3) . . ?
C32 C31 Pd3 113.9(2) . . ?
C33 C32 C31 120.6(3) . . ?
C33 C32 C37 123.8(3) . . ?
C31 C32 C37 115.5(3) . . ?
C32 C33 C34 119.6(3) . . ?
C35 C34 C33 120.4(3) . . ?
C34 C35 C36 120.2(3) . . ?
C35 C36 C31 120.4(3) . . ?
C32 C37 N3 107.6(3) . . ?
O5 Cl1 O4 108.9(3) . . ?
O5 Cl1 O6 109.2(3) . . ?
O4 Cl1 O6 106.9(3) . . ?
O5 Cl1 O3 111.0(2) . . ?
O4 Cl1 O3 110.8(2) . . ?
O6 Cl1 O3 109.8(2) . . ?
Cl3 C99 Cl2 114.0(3) . . ?

loop_
_geom_bond_atom_site_label_1
_geom_bond_atom_site_label_2
_geom_bond_distance
_geom_bond_site_symmetry_2
_geom_bond_publ_flag
Pd1 C11 1.981(3) . ?
Pd1 N1 2.112(3) . ?
Pd1 S2 2.2873(8) . ?
Pd1 S1 2.4798(8) . ?
Pd2 C21 1.971(3) . ?
Pd2 O1 2.101(2) . ?
Pd2 N2 2.110(3) . ?
Pd2 S1 2.2342(8) . ?
Pd3 C31 1.971(3) . ?
Pd3 N3 2.097(3) . ?
Pd3 O2 2.181(2) . ?
Pd3 S2 2.3068(8) . ?
S1 C1 1.711(3) . ?
S2 C1 1.776(3) . ?
O1 C3 1.250(4) . ?
O2 C5 1.234(4) . ?
N1 C18 1.487(4) . ?
N1 C19 1.488(4) . ?
N1 C17 1.499(4) . ?
N2 C28 1.473(4) . ?
N2 C29 1.488(4) . ?
N2 C27 1.500(4) . ?
N3 C38 1.477(4) . ?
N3 C39 1.483(4) . ?
N3 C37 1.508(4) . ?
C1 C2 1.391(4) . ?
C2 C3 1.445(4) . ?
C2 C5 1.493(4) . ?
C3 C4 1.505(4) . ?
C5 C6 1.504(4) . ?
C11 C16 1.393(4) . ?
C11 C12 1.400(4) . ?
C12 C13 1.392(4) . ?
C12 C17 1.500(5) . ?
C13 C14 1.393(5) . ?
C14 C15 1.382(5) . ?
C15 C16 1.396(4) . ?
C21 C26 1.384(4) . ?
C21 C22 1.402(4) . ?
C22 C23 1.392(4) . ?
C22 C27 1.500(5) . ?
C23 C24 1.383(5) . ?
C24 C25 1.387(5) . ?
C25 C26 1.395(4) . ?
C31 C36 1.395(4) . ?
C31 C32 1.404(5) . ?
C32 C33 1.390(5) . ?
C32 C37 1.497(4) . ?
C33 C34 1.394(5) . ?
C34 C35 1.378(5) . ?
C35 C36 1.393(5) . ?
Cl1 O5 1.391(4) . ?
Cl1 O4 1.413(3) . ?
Cl1 O6 1.416(3) . ?
Cl1 O3 1.430(3) . ?
C99 Cl3 1.693(6) . ?
C99 Cl2 1.711(5) . ?
